data_1528627
loop_
_publ_author_name
'Kechele, J.A.'
'Oeckler, O.'
'Schnick, W.'
'Stadler, F.'

_publ_section_title
;
 Structure elucidation of Ba Si2 O2 N2 - A host lattice for rare-earth
 doped luminescent materials in phosphor-converted (pc)-LEDs
;
_journal_name_full 'Solid State Sciences'
_journal_page_first 537
_journal_page_last 543
_journal_volume 11
_journal_year 2009
_chemical_formula_sum 'Ba N2 O2 Si2'
_chemical_name_systematic 'Ba Si2 O2 N2'
_space_group_IT_number 60
_symmetry_space_group_name_Hall '-P 2n 2ab'
_symmetry_space_group_name_H-M 'P b c n'
_cell_angle_alpha 90
_cell_angle_beta 90
_cell_angle_gamma 90
_cell_formula_units_Z 4
_cell_length_a 14.3902
_cell_length_b 5.3433
_cell_length_c 4.83254
_cell_volume 371.580
_citation_journal_id_ASTM SSSCFJ
_cod_data_source_file Kechele_SSSCFJ_2009_1674.cif
_cod_data_source_block Ba1N2O2Si2
_cod_original_cell_volume 371.5796
_cod_original_formula_sum 'Ba1 N2 O2 Si2'
_cod_database_code 1528627

loop_
_symmetry_equiv_pos_as_xyz
x,y,z
-x+1/2,-y+1/2,z+1/2
x+1/2,-y+1/2,-z
-x,y,-z+1/2
-x,-y,-z
x-1/2,y-1/2,-z-1/2
-x-1/2,y-1/2,z
x,-y,z-1/2

loop_
_atom_site_label
_atom_site_type_symbol
_atom_site_fract_x
_atom_site_fract_y
_atom_site_fract_z
_atom_site_occupancy
_atom_site_U_iso_or_equiv
Si1 Si+4 0.7955 0.3223 0.657 1 0.0
N1 N-3 0.7245 0.1058 0.8152 1 0.0
Ba1 Ba+2 0 0.268 0.25 1 0.0
O1 O-2 0.9044 0.251 0.739 1 0.0
